data_4130183
loop_
_publ_author_name
'Mo, Zhenbo'
'Rit, Arnab'
'Campos, Jes\'us'
'Kolychev, Eugene L.'
'Aldridge, Simon'

_publ_section_title
;
 Catalytic B-N Dehydrogenation Using Frustrated Lewis Pairs: Evidence for
 a Chain-Growth Coupling Mechanism.
;
_journal_issue 10
_journal_name_full 'Journal of the American Chemical Society'
_journal_page_first 3306
_journal_page_last 3309
_journal_paper_doi 10.1021/jacs.6b01170
_journal_volume 138
_journal_year 2016
_chemical_formula_moiety 'C39 H32 B3 F10 N2 O1 P1'
_chemical_formula_sum 'C39 H32 B3 F10 N2 O P'
_chemical_formula_weight 798.08
_space_group_IT_number 14
_space_group_name_Hall '-P 2ybc'
_space_group_name_H-M_alt 'P 1 21/c 1'
_symmetry_cell_setting monoclinic
_symmetry_space_group_name_Hall '-P 2ybc'
_symmetry_space_group_name_H-M 'P 1 21/c 1'
_atom_sites_solution_hydrogens difmap
_atom_sites_solution_primary other
_cell_angle_alpha 90
_cell_angle_beta 91.9390(6)
_cell_angle_gamma 90
_cell_formula_units_Z 4
_cell_length_a 9.97190(10)
_cell_length_b 17.3317(2)
_cell_length_c 21.4305(3)
_cell_measurement_reflns_used 8316
_cell_measurement_temperature 150
_cell_measurement_theta_max 27
_cell_measurement_theta_min 5
_cell_volume 3701.71(8)
_computing_cell_refinement 'DENZO/SCALEPACK (Otwinowski & Minor, 1997)'
_computing_data_collection 'COLLECT (Nonius, 2001).'
_computing_data_reduction 'DENZO/SCALEPACK (Otwinowski & Minor, 1997)'
_computing_molecular_graphics 'CAMERON (Watkin et al., 1996)'
_computing_publication_material 'CRYSTALS (Betteridge et al., 2003)'
_computing_structure_refinement 'CRYSTALS (Betteridge et al., 2003)'
_computing_structure_solution 'Superflip (Palatinus & Chapuis, 2007)'
_diffrn_ambient_temperature 150
_diffrn_measured_fraction_theta_full 0.990
_diffrn_measured_fraction_theta_max 0.988
_diffrn_measurement_device Area
_diffrn_measurement_device_type 'Nonius KappaCCD'
_diffrn_measurement_method \w
_diffrn_radiation_monochromator graphite
_diffrn_radiation_type 'Mo K\a'
_diffrn_radiation_wavelength 0.71073
_diffrn_reflns_av_R_equivalents 0.031
_diffrn_reflns_limit_h_max 12
_diffrn_reflns_limit_h_min -12
_diffrn_reflns_limit_k_max 22
_diffrn_reflns_limit_k_min -22
_diffrn_reflns_limit_l_max 27
_diffrn_reflns_limit_l_min -27
_diffrn_reflns_number 15744
_diffrn_reflns_theta_full 25.013
_diffrn_reflns_theta_max 27.487
_diffrn_reflns_theta_min 5.131
_diffrn_standards_number 0
_exptl_absorpt_coefficient_mu 0.160
_exptl_absorpt_correction_T_max 0.97
_exptl_absorpt_correction_T_min 0.95
_exptl_absorpt_correction_type multi-scan
_exptl_absorpt_process_details 'DENZO/SCALEPACK (Otwinowski & Minor, 1997)'
_exptl_crystal_colour colorless
_exptl_crystal_density_diffrn 1.432
_exptl_crystal_density_method 'not measured'
_exptl_crystal_description plate
_exptl_crystal_F_000 1632
_exptl_crystal_size_max 0.360
_exptl_crystal_size_mid 0.340
_exptl_crystal_size_min 0.200
_refine_diff_density_max 0.58
_refine_diff_density_min -0.53
_refine_ls_extinction_method None
_refine_ls_goodness_of_fit_ref 0.9627
_refine_ls_hydrogen_treatment constr
_refine_ls_matrix_type full
_refine_ls_number_parameters 505
_refine_ls_number_reflns 8380
_refine_ls_number_restraints 0
_refine_ls_R_factor_all 0.0778
_refine_ls_R_factor_gt 0.0445
_refine_ls_shift/su_max 0.0008469
_refine_ls_shift/su_mean 0.0000334
_refine_ls_structure_factor_coef Fsqd
_refine_ls_weighting_details
;
 Method, part 1, Chebychev polynomial, (Watkin, 1994, Prince, 1982) 
 [weight] = 1.0/[A~0~*T~0~(x)+A~1~*T~1~(x) ... +A~n-1~]*T~n-1~(x)] 
 where A~i~ are the Chebychev coefficients listed below and x= Fcalc/Fmax 
 Method = Robust Weighting (Prince, 1982) 
 W = [weight] * [1-(deltaF/6*sigmaF)^2^]^2^ 
 A~i~ are: 
 15.1 20.9 9.83 2.42 
;
_refine_ls_weighting_scheme calc
_refine_ls_wR_factor_all 0.1137
_refine_ls_wR_factor_gt 0.0875
_refine_ls_wR_factor_ref 0.1137
_reflns_limit_h_max 12
_reflns_limit_h_min -12
_reflns_limit_k_max 22
_reflns_limit_k_min 0
_reflns_limit_l_max 27
_reflns_limit_l_min 0
_reflns_number_gt 5843
_reflns_number_total 8380
_reflns_threshold_expression I>2.0\s(I)
_oxford_diffrn_Wilson_B_factor 2.57
_oxford_diffrn_Wilson_scale 3.96
_oxford_refine_ls_r_factor_ref 0.0778
_oxford_refine_ls_scale 0.3386(3)
_oxford_reflns_number_all 8380
_oxford_reflns_threshold_expression_ref I>-3.0\s(I)
_cod_data_source_file ja6b01170_si_002.cif
_cod_data_source_block 2-HBH2NH2BH2NH3
_cod_depositor_comments
;
The following automatic conversions were performed:

data item '_atom_sites_solution_primary' value 'Other' was changed to
'other' in accordance with the
/home/saulius/struct/COD-crude-data/automatic-downloads/DataCite-retrospective/ACS/depositions/lib/dictionaries/cif_core.dic
dictionary named 'cif_core.dic' version 2.4.2 last updated on
2011-04-26.

Automatic conversion script
Id: cif_fix_values 6909 2019-04-08 15:41:33Z antanas 
;
_cod_original_sg_symbol_Hall '-P 2ybc '
_cod_original_sg_symbol_H-M 'P 21/c '
_cod_original_formula_sum 'C39 H32 B3 F10 N2 O1 P1'
_cod_database_code 4130183

loop_
_symmetry_equiv_pos_as_xyz
x,y,z
-x,-y,-z
x,-y+1/2,z+1/2
-x,y+1/2,-z+1/2

loop_
_atom_site_label
_atom_site_type_symbol
_atom_site_fract_x
_atom_site_fract_y
_atom_site_fract_z
_atom_site_U_iso_or_equiv
_atom_site_occupancy
_atom_site_adp_type
_atom_site_refinement_flags_posn
P1 P 0.68395(6) 0.63537(3) 0.37472(3) 0.0245 1.0000 Uani .
C16 C 0.5917(2) 0.70728(14) 0.41789(11) 0.0272 1.0000 Uani .
C21 C 0.4537(2) 0.71601(14) 0.40888(11) 0.0298 1.0000 Uani .
C20 C 0.3870(3) 0.77302(15) 0.44126(12) 0.0346 1.0000 Uani .
C19 C 0.4563(3) 0.82063(16) 0.48273(13) 0.0376 1.0000 Uani .
C18 C 0.5933(3) 0.81143(16) 0.49249(13) 0.0406 1.0000 Uani .
C17 C 0.6612(3) 0.75580(15) 0.45961(12) 0.0351 1.0000 Uani .
C22 C 0.5649(2) 0.59866(14) 0.31682(11) 0.0302 1.0000 Uani .
C23 C 0.4901(2) 0.53295(16) 0.32826(13) 0.0369 1.0000 Uani .
C24 C 0.3866(3) 0.5115(2) 0.28653(16) 0.0499 1.0000 Uani .
C25 C 0.3581(3) 0.5558(2) 0.23476(16) 0.0578 1.0000 Uani .
C26 C 0.4325(3) 0.6210(2) 0.22260(14) 0.0565 1.0000 Uani .
C27 C 0.5376(3) 0.64223(17) 0.26345(13) 0.0414 1.0000 Uani .
C1 C 0.7234(2) 0.55801(14) 0.42917(11) 0.0274 1.0000 Uani .
C6 C 0.7854(2) 0.48961(13) 0.41019(10) 0.0254 1.0000 Uani .
O1 O 0.80482(15) 0.48021(9) 0.34710(7) 0.0243 1.0000 Uani .
C15 C 0.9120(2) 0.43225(12) 0.33001(10) 0.0233 1.0000 Uani .
C14 C 0.9594(2) 0.44244(12) 0.26970(10) 0.0235 1.0000 Uani .
C13 C 1.0753(2) 0.40007(14) 0.25772(11) 0.0281 1.0000 Uani .
C12 C 1.1352(2) 0.34939(14) 0.30059(12) 0.0324 1.0000 Uani .
C11 C 1.0752(3) 0.33604(14) 0.35654(12) 0.0330 1.0000 Uani .
C10 C 0.9603(2) 0.37611(13) 0.37196(11) 0.0279 1.0000 Uani .
C7 C 0.8772(3) 0.35711(14) 0.42829(11) 0.0315 1.0000 Uani .
C5 C 0.8231(2) 0.43202(14) 0.45297(11) 0.0300 1.0000 Uani .
C4 C 0.7993(3) 0.44498(17) 0.51595(12) 0.0400 1.0000 Uani .
C3 C 0.7391(3) 0.51175(18) 0.53585(12) 0.0449 1.0000 Uani .
C2 C 0.6995(3) 0.56738(16) 0.49275(12) 0.0388 1.0000 Uani .
C9 C 0.9580(3) 0.31138(18) 0.47790(13) 0.0458 1.0000 Uani .
C8 C 0.7562(3) 0.30738(16) 0.40497(13) 0.0412 1.0000 Uani .
B1 B 0.8841(3) 0.49517(15) 0.21542(11) 0.0245 1.0000 Uani .
C34 C 0.9738(2) 0.49581(13) 0.15233(10) 0.0239 1.0000 Uani .
C39 C 0.9859(2) 0.43108(13) 0.11451(10) 0.0243 1.0000 Uani .
F10 F 0.92025(14) 0.36525(8) 0.12937(7) 0.0324 1.0000 Uani .
C38 C 1.0625(2) 0.42783(13) 0.06242(11) 0.0262 1.0000 Uani .
F9 F 1.06886(15) 0.36332(9) 0.02802(7) 0.0378 1.0000 Uani .
C37 C 1.1333(2) 0.49219(15) 0.04514(11) 0.0296 1.0000 Uani .
F8 F 1.21017(15) 0.49034(10) -0.00504(7) 0.0414 1.0000 Uani .
C36 C 1.1243(2) 0.55823(14) 0.07951(11) 0.0286 1.0000 Uani .
C35 C 1.0454(2) 0.55864(13) 0.13186(11) 0.0265 1.0000 Uani .
F6 F 1.04165(16) 0.62699(8) 0.16325(7) 0.0401 1.0000 Uani .
F7 F 1.19100(16) 0.62191(9) 0.06317(8) 0.0443 1.0000 Uani .
C28 C 0.7326(2) 0.46675(13) 0.19339(10) 0.0254 1.0000 Uani .
C33 C 0.6612(2) 0.51019(14) 0.14872(11) 0.0299 1.0000 Uani .
F5 F 0.71563(16) 0.57608(9) 0.12711(7) 0.0416 1.0000 Uani .
C32 C 0.5356(3) 0.49116(16) 0.12460(12) 0.0366 1.0000 Uani .
F4 F 0.47219(18) 0.53687(11) 0.08233(8) 0.0550 1.0000 Uani .
C31 C 0.4703(3) 0.42750(17) 0.14662(12) 0.0370 1.0000 Uani .
F3 F 0.34375(16) 0.41146(11) 0.12750(9) 0.0544 1.0000 Uani .
C30 C 0.5344(2) 0.38280(14) 0.19124(12) 0.0324 1.0000 Uani .
C29 C 0.6623(2) 0.40218(13) 0.21223(10) 0.0250 1.0000 Uani .
F1 F 0.71817(14) 0.35214(8) 0.25459(7) 0.0321 1.0000 Uani .
F2 F 0.47109(16) 0.32139(9) 0.21466(8) 0.0453 1.0000 Uani .
B2 B 0.8459(3) 0.68496(16) 0.34383(15) 0.0316 1.0000 Uani .
N1 N 0.96629(18) 0.62818(11) 0.33954(9) 0.0255 1.0000 Uani .
B3 B 1.1064(3) 0.66859(16) 0.33202(13) 0.0284 1.0000 Uani .
N2 N 1.0918(2) 0.72666(12) 0.27491(10) 0.0343 1.0000 Uani .
H21 H 0.4069 0.6836 0.3812 0.0351 1.0000 Uiso R
H20 H 0.2932 0.7798 0.4350 0.0419 1.0000 Uiso R
H19 H 0.4100 0.8604 0.5034 0.0453 1.0000 Uiso R
H18 H 0.6416 0.8436 0.5205 0.0486 1.0000 Uiso R
H17 H 0.7539 0.7504 0.4659 0.0421 1.0000 Uiso R
H23 H 0.5089 0.5042 0.3640 0.0439 1.0000 Uiso R
H24 H 0.3360 0.4664 0.2939 0.0599 1.0000 Uiso R
H25 H 0.2879 0.5411 0.2070 0.0688 1.0000 Uiso R
H26 H 0.4121 0.6507 0.1878 0.0671 1.0000 Uiso R
H27 H 0.5894 0.6862 0.2550 0.0492 1.0000 Uiso R
H13 H 1.1140 0.4062 0.2186 0.0337 1.0000 Uiso R
H12 H 1.2149 0.3234 0.2907 0.0392 1.0000 Uiso R
H11 H 1.1113 0.2996 0.3844 0.0393 1.0000 Uiso R
H4 H 0.8246 0.4065 0.5452 0.0481 1.0000 Uiso R
H3 H 0.7251 0.5196 0.5790 0.0539 1.0000 Uiso R
H2 H 0.6565 0.6124 0.5059 0.0465 1.0000 Uiso R
H91 H 0.9001 0.2994 0.5121 0.0680 1.0000 Uiso R
H93 H 1.0337 0.3428 0.4930 0.0684 1.0000 Uiso R
H92 H 0.9906 0.2639 0.4589 0.0689 1.0000 Uiso R
H81 H 0.7011 0.2958 0.4397 0.0617 1.0000 Uiso R
H82 H 0.7883 0.2594 0.3872 0.0620 1.0000 Uiso R
H83 H 0.7040 0.3354 0.3738 0.0609 1.0000 Uiso R
H1 H 0.8748 0.5568 0.2312 0.0264 1.0000 Uiso R
H211 H 0.8681 0.7292 0.3796 0.0469 1.0000 Uiso R
H212 H 0.8184 0.7095 0.2972 0.0465 1.0000 Uiso R
H111 H 0.9722 0.5976 0.3739 0.0389 1.0000 Uiso R
H112 H 0.9503 0.5942 0.3090 0.0379 1.0000 Uiso R
H311 H 1.1300 0.7030 0.3720 0.0323 1.0000 Uiso R
H312 H 1.1771 0.6275 0.3216 0.0384 1.0000 Uiso R
H214 H 1.1692 0.7503 0.2686 0.0515 1.0000 Uiso R
H215 H 1.0315 0.7629 0.2814 0.0514 1.0000 Uiso R
H213 H 1.0667 0.7021 0.2400 0.0510 1.0000 Uiso R

loop_
_atom_site_aniso_label
_atom_site_aniso_U_11
_atom_site_aniso_U_22
_atom_site_aniso_U_33
_atom_site_aniso_U_23
_atom_site_aniso_U_13
_atom_site_aniso_U_12
P1 0.0229(3) 0.0247(3) 0.0261(3) -0.0022(2) 0.0043(2) -0.0017(2)
C16 0.0263(12) 0.0269(12) 0.0286(12) -0.0047(9) 0.0046(9) -0.0010(9)
C21 0.0283(12) 0.0302(12) 0.0311(12) -0.0061(10) 0.0047(9) -0.0052(10)
C20 0.0273(12) 0.0370(14) 0.0401(14) -0.0046(11) 0.0112(10) 0.0005(10)
C19 0.0366(14) 0.0363(14) 0.0406(14) -0.0112(12) 0.0144(11) -0.0018(11)
C18 0.0402(15) 0.0395(15) 0.0424(15) -0.0148(12) 0.0060(12) -0.0087(12)
C17 0.0292(12) 0.0360(14) 0.0402(14) -0.0087(11) 0.0040(10) -0.0033(10)
C22 0.0260(11) 0.0335(13) 0.0311(12) -0.0101(10) 0.0006(9) 0.0053(10)
C23 0.0248(12) 0.0432(15) 0.0429(15) -0.0132(12) 0.0047(10) -0.0008(11)
C24 0.0317(14) 0.0554(19) 0.063(2) -0.0287(16) 0.0003(13) -0.0025(13)
C25 0.0369(16) 0.079(2) 0.056(2) -0.0389(19) -0.0131(14) 0.0143(16)
C26 0.059(2) 0.073(2) 0.0360(16) -0.0161(15) -0.0123(14) 0.0284(18)
C27 0.0454(15) 0.0439(16) 0.0349(14) -0.0084(12) -0.0015(11) 0.0108(13)
C1 0.0287(12) 0.0281(12) 0.0257(11) -0.0002(9) 0.0047(9) -0.0054(9)
C6 0.0284(11) 0.0287(12) 0.0191(10) 0.0005(9) 0.0017(8) -0.0056(9)
O1 0.0279(8) 0.0242(8) 0.0210(8) 0.0019(6) 0.0014(6) 0.0007(6)
C15 0.0249(11) 0.0208(10) 0.0241(11) 0.0000(8) -0.0010(8) -0.0007(8)
C14 0.0266(11) 0.0198(10) 0.0240(11) 0.0001(8) -0.0016(8) -0.0025(9)
C13 0.0269(12) 0.0294(12) 0.0278(12) -0.0011(9) -0.0009(9) -0.0005(9)
C12 0.0298(12) 0.0317(13) 0.0355(13) -0.0034(10) -0.0034(10) 0.0064(10)
C11 0.0350(13) 0.0283(12) 0.0350(13) 0.0034(10) -0.0094(10) 0.0065(10)
C10 0.0322(12) 0.0252(11) 0.0257(11) 0.0040(9) -0.0065(9) -0.0014(9)
C7 0.0393(13) 0.0291(12) 0.0259(12) 0.0092(10) -0.0023(10) -0.0008(10)
C5 0.0331(13) 0.0319(13) 0.0250(12) 0.0053(10) -0.0012(9) -0.0059(10)
C4 0.0516(16) 0.0442(15) 0.0242(12) 0.0095(11) 0.0007(11) -0.0044(13)
C3 0.0610(19) 0.0510(17) 0.0232(12) 0.0009(12) 0.0098(12) -0.0041(14)
C2 0.0476(16) 0.0394(15) 0.0301(13) -0.0047(11) 0.0102(11) -0.0027(12)
C9 0.0559(18) 0.0465(16) 0.0349(14) 0.0153(13) 0.0003(13) 0.0092(14)
C8 0.0510(17) 0.0319(14) 0.0406(15) 0.0082(11) -0.0008(12) -0.0111(12)
B1 0.0317(13) 0.0221(12) 0.0200(12) 0.0009(9) 0.0030(10) 0.0016(10)
C34 0.0266(11) 0.0231(11) 0.0217(10) -0.0015(8) -0.0016(8) 0.0006(9)
C39 0.0252(11) 0.0217(11) 0.0257(11) 0.0014(9) -0.0015(9) -0.0008(9)
F10 0.0390(8) 0.0203(6) 0.0382(8) -0.0022(6) 0.0060(6) -0.0043(6)
C38 0.0254(11) 0.0289(12) 0.0240(11) -0.0030(9) -0.0037(9) 0.0061(9)
F9 0.0449(9) 0.0359(8) 0.0326(8) -0.0113(6) 0.0020(6) 0.0096(7)
C37 0.0243(11) 0.0406(14) 0.0240(11) 0.0059(10) 0.0032(9) 0.0049(10)
F8 0.0365(8) 0.0577(10) 0.0309(8) 0.0048(7) 0.0130(6) 0.0093(7)
C36 0.0270(11) 0.0270(12) 0.0316(12) 0.0079(10) -0.0006(9) -0.0050(9)
C35 0.0318(12) 0.0206(10) 0.0270(11) -0.0023(9) -0.0006(9) -0.0017(9)
F6 0.0524(9) 0.0246(7) 0.0438(9) -0.0075(6) 0.0078(7) -0.0100(7)
F7 0.0431(9) 0.0385(9) 0.0522(10) 0.0084(7) 0.0132(7) -0.0114(7)
C28 0.0286(11) 0.0279(11) 0.0198(10) -0.0016(9) 0.0022(8) 0.0073(9)
C33 0.0358(13) 0.0296(12) 0.0245(11) 0.0039(9) 0.0049(9) 0.0062(10)
F5 0.0455(9) 0.0438(9) 0.0355(8) 0.0159(7) 0.0019(7) 0.0091(7)
C32 0.0376(14) 0.0435(15) 0.0282(12) 0.0019(11) -0.0058(10) 0.0144(12)
F4 0.0524(10) 0.0650(12) 0.0463(10) 0.0134(9) -0.0172(8) 0.0176(9)
C31 0.0271(12) 0.0459(15) 0.0374(14) -0.0100(12) -0.0094(10) 0.0067(11)
F3 0.0346(9) 0.0652(12) 0.0621(11) -0.0085(9) -0.0190(8) 0.0049(8)
C30 0.0302(12) 0.0307(13) 0.0361(13) -0.0060(10) 0.0000(10) 0.0011(10)
C29 0.0274(11) 0.0259(11) 0.0216(10) -0.0012(9) -0.0018(8) 0.0068(9)
F1 0.0336(7) 0.0265(7) 0.0356(8) 0.0055(6) -0.0055(6) 0.0010(6)
F2 0.0383(9) 0.0375(9) 0.0597(11) -0.0003(8) -0.0049(7) -0.0098(7)
B2 0.0285(13) 0.0241(13) 0.0429(16) 0.0027(11) 0.0102(12) -0.0019(11)
N1 0.0250(9) 0.0228(9) 0.0289(10) -0.0022(8) 0.0026(8) -0.0013(8)
B3 0.0228(12) 0.0280(13) 0.0343(14) -0.0002(11) 0.0006(10) 0.0001(10)
N2 0.0361(11) 0.0349(12) 0.0322(11) -0.0009(9) 0.0059(9) -0.0083(9)

loop_
_atom_type_symbol
_atom_type_scat_dispersion_real
_atom_type_scat_dispersion_imag
_atom_type_scat_Cromer_Mann_a1
_atom_type_scat_Cromer_Mann_b1
_atom_type_scat_Cromer_Mann_a2
_atom_type_scat_Cromer_Mann_b2
_atom_type_scat_Cromer_Mann_a3
_atom_type_scat_Cromer_Mann_b3
_atom_type_scat_Cromer_Mann_a4
_atom_type_scat_Cromer_Mann_b4
_atom_type_scat_Cromer_Mann_c
_atom_type_scat_source
C 0.0033 0.0016 2.3100 20.8439 1.0200 10.2075 1.5886 0.5687 0.8650 51.6512 0.2156 'International Tables Vol C 4.2.6.8 and 6.1.1.4'
H 0.0000 0.0000 0.4930 10.5109 0.3229 26.1257 0.1402 3.1424 0.0408 57.7998 0.0030 'International Tables Vol C 4.2.6.8 and 6.1.1.4'
O 0.0106 0.0060 3.0485 13.2771 2.2868 5.7011 1.5463 0.3239 0.8670 32.9089 0.2508 'International Tables Vol C 4.2.6.8 and 6.1.1.4'
P 0.1023 0.0942 6.4345 1.9067 4.1791 27.1570 1.7800 0.5260 1.4908 68.1645 1.1149 'International Tables Vol C 4.2.6.8 and 6.1.1.4'
B 0.0013 0.0007 2.0545 23.2185 1.3326 1.0210 1.0979 60.3498 0.7068 0.1403 -0.1932 'International Tables Vol C 4.2.6.8 and 6.1.1.4'
N 0.0061 0.0033 12.2126 0.0057 3.1322 9.8933 2.0125 28.9975 1.1663 0.5826 -11.5290 'International Tables Vol C 4.2.6.8 and 6.1.1.4'
F 0.0171 0.0103 3.5392 10.2825 2.6412 4.2944 1.5170 0.2615 1.0243 26.1476 0.2776 'International Tables Vol C 4.2.6.8 and 6.1.1.4'

loop_
_geom_angle_atom_site_label_1
_geom_angle_atom_site_label_2
_geom_angle_atom_site_label_3
_geom_angle
_geom_angle_publ_flag
C16 P1 C22 105.01(11) yes
C16 P1 C1 106.37(11) yes
C22 P1 C1 107.80(11) yes
C16 P1 B2 107.89(11) yes
C22 P1 B2 116.88(13) yes
C1 P1 B2 112.18(12) yes
P1 C16 C21 121.22(18) yes
P1 C16 C17 119.37(18) yes
C21 C16 C17 119.4(2) yes
C16 C21 C20 119.7(2) yes
C16 C21 H21 119.7 no
C20 C21 H21 120.6 no
C21 C20 C19 120.6(2) yes
C21 C20 H20 120.2 no
C19 C20 H20 119.2 no
C20 C19 C18 119.9(2) yes
C20 C19 H19 119.6 no
C18 C19 H19 120.5 no
C19 C18 C17 120.0(2) yes
C19 C18 H18 120.6 no
C17 C18 H18 119.4 no
C16 C17 C18 120.4(2) yes
C16 C17 H17 119.9 no
C18 C17 H17 119.7 no
P1 C22 C23 120.9(2) yes
P1 C22 C27 118.7(2) yes
C23 C22 C27 120.0(2) yes
C22 C23 C24 119.8(3) yes
C22 C23 H23 119.5 no
C24 C23 H23 120.7 no
C23 C24 C25 119.9(3) yes
C23 C24 H24 120.1 no
C25 C24 H24 120.0 no
C24 C25 C26 120.8(3) yes
C24 C25 H25 119.4 no
C26 C25 H25 119.7 no
C25 C26 C27 119.7(3) yes
C25 C26 H26 120.2 no
C27 C26 H26 120.1 no
C26 C27 C22 119.7(3) yes
C26 C27 H27 120.0 no
C22 C27 H27 120.3 no
P1 C1 C6 121.77(17) yes
P1 C1 C2 120.01(19) yes
C6 C1 C2 118.1(2) yes
C1 C6 O1 117.4(2) yes
C1 C6 C5 121.6(2) yes
O1 C6 C5 120.9(2) yes
C6 O1 C15 117.11(17) yes
O1 C15 C14 116.53(19) yes
O1 C15 C10 119.3(2) yes
C14 C15 C10 124.1(2) yes
C15 C14 C13 114.1(2) yes
C15 C14 B1 124.2(2) yes
C13 C14 B1 121.5(2) yes
C14 C13 C12 123.3(2) yes
C14 C13 H13 118.1 no
C12 C13 H13 118.7 no
C13 C12 C11 119.4(2) yes
C13 C12 H12 119.9 no
C11 C12 H12 120.6 no
C12 C11 C10 120.6(2) yes
C12 C11 H11 120.1 no
C10 C11 H11 119.3 no
C15 C10 C11 117.6(2) yes
C15 C10 C7 118.4(2) yes
C11 C10 C7 123.8(2) yes
C10 C7 C5 107.61(19) yes
C10 C7 C9 112.0(2) yes
C5 C7 C9 112.8(2) yes
C10 C7 C8 107.6(2) yes
C5 C7 C8 107.9(2) yes
C9 C7 C8 108.7(2) yes
C7 C5 C6 118.4(2) yes
C7 C5 C4 123.5(2) yes
C6 C5 C4 117.9(2) yes
C5 C4 C3 121.6(2) yes
C5 C4 H4 118.6 no
C3 C4 H4 119.8 no
C4 C3 C2 119.7(2) yes
C4 C3 H3 120.1 no
C2 C3 H3 120.2 no
C1 C2 C3 120.9(3) yes
C1 C2 H2 118.9 no
C3 C2 H2 120.2 no
C7 C9 H91 108.7 no
C7 C9 H93 108.9 no
H91 C9 H93 109.9 no
C7 C9 H92 108.7 no
H91 C9 H92 110.4 no
H93 C9 H92 110.1 no
C7 C8 H81 109.0 no
C7 C8 H82 109.8 no
H81 C8 H82 109.1 no
C7 C8 H83 109.8 no
H81 C8 H83 109.4 no
H82 C8 H83 109.7 no
C14 B1 C34 109.70(19) yes
C14 B1 C28 115.53(18) yes
C34 B1 C28 106.63(18) yes
C14 B1 H1 110.8 no
C34 B1 H1 107.1 no
C28 B1 H1 106.7 no
B1 C34 C39 122.2(2) yes
B1 C34 C35 124.5(2) yes
C39 C34 C35 113.3(2) yes
C34 C39 F10 119.3(2) yes
C34 C39 C38 124.6(2) yes
F10 C39 C38 116.2(2) yes
C39 C38 F9 121.2(2) yes
C39 C38 C37 119.3(2) yes
F9 C38 C37 119.5(2) yes
C38 C37 F8 120.5(2) yes
C38 C37 C36 119.3(2) yes
F8 C37 C36 120.1(2) yes
C37 C36 C35 119.2(2) yes
C37 C36 F7 120.4(2) yes
C35 C36 F7 120.3(2) yes
C36 C35 C34 124.3(2) yes
C36 C35 F6 115.3(2) yes
C34 C35 F6 120.4(2) yes
B1 C28 C33 118.6(2) yes
B1 C28 C29 128.8(2) yes
C33 C28 C29 112.5(2) yes
C28 C33 F5 119.3(2) yes
C28 C33 C32 124.4(2) yes
F5 C33 C32 116.3(2) yes
C33 C32 F4 120.8(3) yes
C33 C32 C31 119.9(2) yes
F4 C32 C31 119.1(2) yes
C32 C31 F3 120.9(2) yes
C32 C31 C30 118.6(2) yes
F3 C31 C30 120.5(3) yes
C31 C30 C29 119.6(2) yes
C31 C30 F2 119.6(2) yes
C29 C30 F2 120.8(2) yes
C28 C29 C30 124.9(2) yes
C28 C29 F1 120.5(2) yes
C30 C29 F1 114.6(2) yes
P1 B2 N1 112.81(17) yes
P1 B2 H211 102.6 no
N1 B2 H211 110.1 no
P1 B2 H212 106.8 no
N1 B2 H212 110.9 no
H211 B2 H212 113.4 no
B2 N1 B3 114.38(18) yes
B2 N1 H111 110.5 no
B3 N1 H111 108.0 no
B2 N1 H112 110.0 no
B3 N1 H112 110.9 no
H111 N1 H112 102.4 no
N1 B3 N2 107.62(19) yes
N1 B3 H311 109.9 no
N2 B3 H311 106.1 no
N1 B3 H312 109.3 no
N2 B3 H312 108.4 no
H311 B3 H312 115.3 no
B3 N2 H214 110.6 no
B3 N2 H215 112.0 no
H214 N2 H215 107.2 no
B3 N2 H213 111.1 no
H214 N2 H213 108.4 no
H215 N2 H213 107.4 no

loop_
_geom_bond_atom_site_label_1
_geom_bond_atom_site_label_2
_geom_bond_distance
_geom_bond_publ_flag
P1 C16 1.820(2) yes
P1 C22 1.804(2) yes
P1 C1 1.812(2) yes
P1 B2 1.964(3) yes
C16 C21 1.392(3) yes
C16 C17 1.394(3) yes
C21 C20 1.390(3) yes
C21 H21 0.930 no
C20 C19 1.381(4) yes
C20 H20 0.947 no
C19 C18 1.385(4) yes
C19 H19 0.948 no
C18 C17 1.384(4) yes
C18 H18 0.940 no
C17 H17 0.935 no
C22 C23 1.388(4) yes
C22 C27 1.390(4) yes
C23 C24 1.393(4) yes
C23 H23 0.928 no
C24 C25 1.371(5) yes
C24 H24 0.945 no
C25 C26 1.382(5) yes
C25 H25 0.939 no
C26 C27 1.392(4) yes
C26 H26 0.923 no
C27 H27 0.942 no
C1 C6 1.403(3) yes
C1 C2 1.401(3) yes
C6 O1 1.382(3) yes
C6 C5 1.398(3) yes
O1 C15 1.412(3) yes
C15 C14 1.402(3) yes
C15 C10 1.399(3) yes
C14 C13 1.400(3) yes
C14 B1 1.641(3) yes
C13 C12 1.391(3) yes
C13 H13 0.940 no
C12 C11 1.378(4) yes
C12 H12 0.944 no
C11 C10 1.389(3) yes
C11 H11 0.933 no
C10 C7 1.523(3) yes
C7 C5 1.508(4) yes
C7 C9 1.533(3) yes
C7 C8 1.551(4) yes
C5 C4 1.396(3) yes
C4 C3 1.378(4) yes
C4 H4 0.944 no
C3 C2 1.384(4) yes
C3 H3 0.950 no
C2 H2 0.938 no
C9 H91 0.972 no
C9 H93 0.977 no
C9 H92 0.979 no
C8 H81 0.961 no
C8 H82 0.973 no
C8 H83 0.964 no
B1 C34 1.647(3) yes
B1 C28 1.642(3) yes
B1 H1 1.126 no
C34 C39 1.392(3) yes
C34 C35 1.381(3) yes
C39 F10 1.358(3) yes
C39 C38 1.375(3) yes
C38 F9 1.342(3) yes
C38 C37 1.378(3) yes
C37 F8 1.342(3) yes
C37 C36 1.366(3) yes
C36 C35 1.392(3) yes
C36 F7 1.341(3) yes
C35 F6 1.363(3) yes
C28 C33 1.395(3) yes
C28 C29 1.388(3) yes
C33 F5 1.353(3) yes
C33 C32 1.378(4) yes
C32 F4 1.345(3) yes
C32 C31 1.373(4) yes
C31 F3 1.343(3) yes
C31 C30 1.372(4) yes
C30 C29 1.379(3) yes
C30 F2 1.344(3) yes
C29 F1 1.361(3) yes
B2 N1 1.557(3) yes
B2 H211 1.101 no
B2 H212 1.112 no
N1 B3 1.576(3) yes
N1 H111 0.907 no
N1 H112 0.890 no
B3 N2 1.587(3) yes
B3 H311 1.063 no
B3 H312 1.032 no
N2 H214 0.887 no
N2 H215 0.884 no
N2 H213 0.890 no

loop_
_geom_hbond_atom_site_label_D
_geom_hbond_atom_site_label_H
_geom_hbond_atom_site_label_A
_geom_hbond_angle_DHA
_geom_hbond_distance_DH
_geom_hbond_distance_HA
_geom_hbond_distance_DA
_geom_hbond_publ_flag
C13 H13 C39 125.81(7) 0.940 2.570 3.212(4) yes
